data_2312057
loop_
_publ_author_name
'Yennawar, Hemant P.'
'Sigmon, Anna'
'Margulis, Eleanora'

_publ_section_title
;
 Crystal structures of three newly synthesized flavanone hydrazones.
;
_journal_coeditor_code JY2026
_journal_issue 'Pt 3'
_journal_name_full 'Acta crystallographica. Section E, Crystallographic communications'
_journal_page_first 236
_journal_page_last 240
_journal_paper_doi 10.1107/S2056989023001184
_journal_volume 79
_journal_year 2023
_chemical_formula_iupac 'C28 H24 N2 O4'
_chemical_formula_moiety 'C28 H24 N2 O4'
_chemical_formula_sum 'C28 H24 N2 O4'
_chemical_formula_weight 452.49
_chemical_name_systematic (+-,E)-<i>N</i>'-(6-Methoxy-2-phenylchroman-4-ylidene)-2-(naphthalen-1-yloxy)-acetohydrazide
_space_group_crystal_system triclinic
_space_group_IT_number 2
_space_group_name_Hall '-P 1'
_space_group_name_H-M_alt 'P -1'
_atom_sites_solution_hydrogens geom
_audit_creation_method
;
Olex2 1.3-ac4
(compiled 2020.11.27 svn.r5f609507 for Rigaku OD, GUI svn.r6214)
;
_cell_angle_alpha 74.392(9)
_cell_angle_beta 86.340(10)
_cell_angle_gamma 88.416(10)
_cell_formula_units_Z 2
_cell_length_a 5.0681(6)
_cell_length_b 13.4993(15)
_cell_length_c 17.1144(18)
_cell_measurement_reflns_used 3831
_cell_measurement_temperature 293(2)
_cell_measurement_theta_max 73.0690
_cell_measurement_theta_min 3.6480
_cell_volume 1125.4(2)
_computing_cell_refinement
;
CrysAlisPro 1.171.42.63a (Rigaku OD, 2022)
;
_computing_data_collection
;
CrysAlisPro 1.171.42.63a (Rigaku OD, 2022)
;
_computing_data_reduction
;
CrysAlisPro 1.171.42.63a (Rigaku OD, 2022)
;
_computing_molecular_graphics
;
Olex2 1.3-ac4 (Dolomanov <i>et al.</i>,  2009)
;
_computing_publication_material
;
Olex2 1.3-ac4 (Dolomanov <i>et al.</i>,  2009)
;
_computing_structure_refinement
;
SHELXL 2018/3 (Sheldrick, 2015)
;
_diffrn_ambient_temperature 293(2)
_diffrn_detector 'Hybrid Pixel Array Detector'
_diffrn_detector_area_resol_mean 10.0000
_diffrn_measured_fraction_theta_full 0.992
_diffrn_measured_fraction_theta_max 0.930
_diffrn_measurement_device 'four-circle diffractometer'
_diffrn_measurement_device_type 'ROD, Synergy Custom system, HyPix-Arc 150'
_diffrn_measurement_method '\w scans'
_diffrn_radiation_monochromator mirror
_diffrn_radiation_probe x-ray
_diffrn_radiation_type 'Cu K\a'
_diffrn_radiation_wavelength 1.54184
_diffrn_reflns_av_R_equivalents 0.0507
_diffrn_reflns_av_unetI/netI 0.0812
_diffrn_reflns_limit_h_max 6
_diffrn_reflns_limit_h_min -5
_diffrn_reflns_limit_k_max 16
_diffrn_reflns_limit_k_min -16
_diffrn_reflns_limit_l_max 20
_diffrn_reflns_limit_l_min -21
_diffrn_reflns_number 11899
_diffrn_reflns_theta_full 67.684
_diffrn_reflns_theta_max 76.514
_diffrn_reflns_theta_min 3.400
_diffrn_source 'Rotating-anode X-ray tube'
_exptl_absorpt_coefficient_mu 0.728
_exptl_absorpt_correction_T_max 1.00000
_exptl_absorpt_correction_T_min 0.88868
_exptl_absorpt_correction_type multi-scan
_exptl_absorpt_process_details
;
(CrysAlisPro; Rigaku OD, 2022)
;
_exptl_crystal_colour 'clear yellow'
_exptl_crystal_density_diffrn 1.335
_exptl_crystal_description needle
_exptl_crystal_F_000 476
_exptl_crystal_size_max 0.17
_exptl_crystal_size_mid 0.04
_exptl_crystal_size_min 0.03
_refine_diff_density_max 0.313
_refine_diff_density_min -0.244
_refine_ls_extinction_coef 0.0075(16)
_refine_ls_extinction_expression Fc^*^=kFc[1+0.001xFc^2^\l^3^/sin(2\q)]^-1/4^
_refine_ls_extinction_method
;
SHELXL-2018/3 (Sheldrick 2015)
;
_refine_ls_goodness_of_fit_ref 0.988
_refine_ls_hydrogen_treatment constr
_refine_ls_matrix_type full
_refine_ls_number_parameters 309
_refine_ls_number_reflns 4404
_refine_ls_number_restraints 6
_refine_ls_restrained_S_all 0.990
_refine_ls_R_factor_all 0.1618
_refine_ls_R_factor_gt 0.0770
_refine_ls_shift/su_max 0.000
_refine_ls_shift/su_mean 0.000
_refine_ls_structure_factor_coef Fsqd
_refine_ls_weighting_details 'w=1/[\s^2^(Fo^2^)+(0.1489P)^2^] where P=(Fo^2^+2Fc^2^)/3'
_refine_ls_weighting_scheme calc
_refine_ls_wR_factor_gt 0.2043
_refine_ls_wR_factor_ref 0.2852
_reflns_number_gt 1823
_reflns_number_total 4404
_reflns_threshold_expression 'I > 2\s(I)'
_cod_data_source_file jy2026sup1.cif
_cod_data_source_block III
_cod_database_code 2312057
_shelx_space_group_comment
;
The symmetry employed for this shelxl refinement is uniquely defined
by the following loop, which should always be used as a source of
symmetry information in preference to the above space-group names.
They are only intended as comments.
;
_shelx_estimated_absorpt_t_min 0.886
_shelx_estimated_absorpt_t_max 0.978

loop_
_space_group_symop_operation_xyz
'x, y, z'
'-x, -y, -z'

loop_
_atom_site_type_symbol
_atom_site_label
_atom_site_fract_x
_atom_site_fract_y
_atom_site_fract_z
_atom_site_U_iso_or_equiv
_atom_site_adp_type
_atom_site_calc_flag
_atom_site_occupancy
_atom_site_disorder_assembly
_atom_site_disorder_group
O O1 0.1662(5) 0.3408(2) 0.51160(17) 0.0808(9) Uani d 1 . .
O O2 0.3870(6) 0.5290(2) 0.18760(17) 0.0873(10) Uani d 1 . .
O O3 1.2146(6) 0.0164(2) 0.41472(17) 0.0801(9) Uani d 1 . .
O O4 0.9806(6) 0.1395(2) 0.24739(15) 0.0734(9) Uani d 1 . .
N N1 0.7481(6) 0.2143(2) 0.38761(19) 0.0665(9) Uani d 1 . .
N N2 0.8829(6) 0.1260(3) 0.42458(19) 0.0676(9) Uani d 1 . .
H H2 0.836029 0.091524 0.473277 0.081 Uiso calc 1 . .
C C1 0.5738(8) 0.2504(3) 0.4307(2) 0.0640(10) Uani d 1 . .
C C9 0.4980(9) 0.2062(3) 0.5185(2) 0.0783(13) Uani d 1 . .
H H9A 0.388021 0.146606 0.524494 0.094 Uiso calc 1 . .
H H9B 0.656544 0.183096 0.547337 0.094 Uiso calc 1 . .
C C8 0.3562(11) 0.2788(4) 0.5551(3) 0.1022(18) Uani d 1 . .
H H8 0.493593 0.327843 0.556598 0.123 Uiso calc 1 . .
C C2 0.4336(7) 0.3430(3) 0.3891(2) 0.0628(10) Uani d 1 . .
C C7 0.2328(8) 0.3834(3) 0.4300(2) 0.0690(11) Uani d 1 . .
C C6 0.0890(8) 0.4682(3) 0.3908(3) 0.0789(13) Uani d 1 . .
H H6 -0.046360 0.494164 0.419216 0.095 Uiso calc 1 . .
C C5 0.1448(9) 0.5139(4) 0.3106(3) 0.0803(13) Uani d 1 . .
H H5 0.046166 0.570841 0.284228 0.096 Uiso calc 1 . .
C C4 0.3478(8) 0.4764(3) 0.2679(3) 0.0709(12) Uani d 1 . .
C C3 0.4898(8) 0.3925(3) 0.3065(2) 0.0669(11) Uani d 1 . .
H H3 0.626100 0.367444 0.277822 0.080 Uiso calc 1 . .
C C10 0.2606(8) 0.2418(3) 0.6417(3) 0.0769(13) Uani d 1 . .
C C11 0.0709(9) 0.1683(4) 0.6671(3) 0.0991(16) Uani d 1 . .
H H11 0.002437 0.138749 0.629577 0.119 Uiso calc 1 . .
C C12 -0.0191(11) 0.1377(5) 0.7459(4) 0.123(2) Uani d 1 . .
H H12 -0.148713 0.087663 0.761742 0.148 Uiso calc 1 . .
C C13 0.0766(14) 0.1789(5) 0.8018(4) 0.126(3) Uani d 1 . .
H H13 0.010054 0.158714 0.855512 0.151 Uiso calc 1 . .
C C14 0.2700(14) 0.2496(5) 0.7791(4) 0.122(2) Uani d 1 . .
H H14 0.340262 0.276882 0.817627 0.146 Uiso calc 1 . .
C C15 0.3630(10) 0.2812(4) 0.6993(3) 0.0975(16) Uani d 1 . .
H H15 0.496450 0.329700 0.684040 0.117 Uiso calc 1 . .
C C16 1.0878(8) 0.0944(3) 0.3838(2) 0.0635(10) Uani d 1 . .
C C17 1.1610(8) 0.1602(3) 0.2998(2) 0.0686(11) Uani d 1 . .
H H17A 1.152062 0.232409 0.298819 0.082 Uiso calc 1 . .
H H17B 1.339762 0.144127 0.282862 0.082 Uiso calc 1 . .
C C18 0.9661(8) 0.2057(3) 0.1711(2) 0.0664(11) Uani d 1 . .
C C19 1.1124(9) 0.2940(3) 0.1450(2) 0.0783(13) Uani d 1 . .
H H19 1.228505 0.311241 0.179050 0.094 Uiso calc 1 . .
C C20 1.0843(10) 0.3574(4) 0.0665(3) 0.0871(15) Uani d 1 . .
H H20 1.181766 0.417527 0.049067 0.105 Uiso calc 1 . .
C C21 0.9201(9) 0.3338(4) 0.0157(3) 0.0835(14) Uani d 1 . .
H H21 0.906878 0.377231 -0.036360 0.100 Uiso calc 1 . .
C C22 0.7663(8) 0.2428(4) 0.0409(3) 0.0745(12) Uani d 1 . .
C C23 0.5937(10) 0.2149(4) -0.0094(3) 0.0892(14) Uani d 1 . .
H H23 0.577497 0.256913 -0.061720 0.107 Uiso calc 1 . .
C C24 0.4485(11) 0.1279(5) 0.0160(4) 0.1064(17) Uani d 1 . .
H H24 0.332690 0.110928 -0.018255 0.128 Uiso calc 1 . .
C C25 0.4757(11) 0.0636(4) 0.0951(3) 0.0992(17) Uani d 1 . .
H H25 0.378521 0.003345 0.112441 0.119 Uiso calc 1 . .
C C26 0.6395(8) 0.0876(3) 0.1459(3) 0.0782(13) Uani d 1 . .
H H26 0.653446 0.044377 0.197940 0.094 Uiso calc 1 . .
C C27 0.7907(8) 0.1786(3) 0.1205(2) 0.0665(11) Uani d 1 . .
C C28 0.6094(9) 0.4996(4) 0.1449(3) 0.0982(17) Uani d 1 . .
H H28A 0.624427 0.544273 0.090701 0.147 Uiso calc 1 . .
H H28B 0.589265 0.429952 0.142465 0.147 Uiso calc 1 . .
H H28C 0.765986 0.504397 0.172318 0.147 Uiso calc 1 . .

loop_
_atom_site_aniso_label
_atom_site_aniso_U_11
_atom_site_aniso_U_22
_atom_site_aniso_U_33
_atom_site_aniso_U_12
_atom_site_aniso_U_13
_atom_site_aniso_U_23
O1 0.0821(18) 0.091(2) 0.0612(18) 0.0282(16) -0.0048(15) -0.0090(15)
O2 0.092(2) 0.084(2) 0.0690(19) 0.0149(17) -0.0009(17) 0.0044(16)
O3 0.0884(19) 0.080(2) 0.0646(18) 0.0234(16) -0.0024(15) -0.0105(15)
O4 0.0956(19) 0.0717(18) 0.0488(15) -0.0066(15) -0.0098(14) -0.0071(13)
N1 0.0739(19) 0.060(2) 0.062(2) 0.0149(16) -0.0072(17) -0.0109(16)
N2 0.075(2) 0.071(2) 0.0536(18) 0.0181(17) -0.0033(16) -0.0133(16)
C1 0.068(2) 0.062(2) 0.061(2) 0.0055(19) -0.006(2) -0.014(2)
C9 0.084(3) 0.086(3) 0.061(3) 0.018(2) -0.002(2) -0.016(2)
C8 0.122(4) 0.102(4) 0.068(3) 0.043(3) 0.007(3) -0.004(3)
C2 0.061(2) 0.062(2) 0.065(2) 0.0057(19) -0.0061(19) -0.016(2)
C7 0.070(2) 0.075(3) 0.059(2) 0.005(2) -0.005(2) -0.014(2)
C6 0.079(3) 0.081(3) 0.073(3) 0.026(2) -0.006(2) -0.016(2)
C5 0.082(3) 0.075(3) 0.076(3) 0.018(2) -0.002(2) -0.010(2)
C4 0.075(2) 0.069(3) 0.063(3) 0.002(2) -0.008(2) -0.007(2)
C3 0.070(2) 0.067(3) 0.060(2) 0.005(2) -0.003(2) -0.011(2)
C10 0.081(3) 0.078(3) 0.066(3) 0.017(2) 0.004(2) -0.014(2)
C11 0.098(3) 0.116(4) 0.085(4) -0.008(3) -0.010(3) -0.028(3)
C12 0.108(4) 0.142(6) 0.101(5) -0.007(4) 0.019(4) -0.005(4)
C13 0.155(6) 0.137(6) 0.070(4) 0.055(5) 0.005(4) -0.010(4)
C14 0.165(6) 0.125(5) 0.090(5) 0.039(5) -0.047(4) -0.050(4)
C15 0.104(4) 0.089(4) 0.101(4) 0.001(3) -0.020(3) -0.025(3)
C16 0.068(2) 0.067(3) 0.055(2) 0.009(2) -0.0058(19) -0.016(2)
C17 0.078(2) 0.077(3) 0.049(2) 0.000(2) -0.006(2) -0.013(2)
C18 0.079(2) 0.066(3) 0.048(2) 0.006(2) 0.000(2) -0.0062(19)
C19 0.094(3) 0.073(3) 0.060(3) -0.007(2) -0.006(2) -0.004(2)
C20 0.102(3) 0.079(3) 0.069(3) -0.007(3) 0.000(3) 0.000(2)
C21 0.095(3) 0.085(3) 0.062(3) 0.003(3) -0.002(3) -0.005(2)
C22 0.080(3) 0.081(3) 0.061(3) 0.018(2) -0.009(2) -0.018(2)
C23 0.099(3) 0.104(4) 0.066(3) 0.019(3) -0.025(3) -0.022(3)
C24 0.110(4) 0.121(5) 0.098(4) 0.007(4) -0.032(3) -0.039(4)
C25 0.105(4) 0.103(4) 0.093(4) -0.016(3) -0.019(3) -0.027(3)
C26 0.086(3) 0.079(3) 0.069(3) 0.000(2) -0.007(2) -0.018(2)
C27 0.072(2) 0.073(3) 0.055(2) 0.008(2) -0.005(2) -0.017(2)
C28 0.096(3) 0.102(4) 0.082(3) 0.002(3) 0.010(3) -0.004(3)

loop_
_atom_type_symbol
_atom_type_description
_atom_type_scat_dispersion_real
_atom_type_scat_dispersion_imag
_atom_type_scat_source
C C 0.0181 0.0091 'International Tables Vol C Tables 4.2.6.8 and 6.1.1.4'
H H 0.0000 0.0000 'International Tables Vol C Tables 4.2.6.8 and 6.1.1.4'
N N 0.0311 0.0180 'International Tables Vol C Tables 4.2.6.8 and 6.1.1.4'
O O 0.0492 0.0322 'International Tables Vol C Tables 4.2.6.8 and 6.1.1.4'

loop_
_geom_angle_atom_site_label_1
_geom_angle_atom_site_label_2
_geom_angle_atom_site_label_3
_geom_angle_site_symmetry_1
_geom_angle_site_symmetry_3
_geom_angle
_geom_angle_publ_flag
C8 O1 C7 . . 115.8(3) ?
C4 O2 C28 . . 116.6(4) ?
C18 O4 C17 . . 118.8(3) ?
C1 N1 N2 . . 118.2(3) ?
N1 N2 H2 . . 120.4 ?
C16 N2 N1 . . 119.1(3) ?
C16 N2 H2 . . 120.4 ?
N1 C1 C9 . . 126.7(4) ?
N1 C1 C2 . . 116.4(3) ?
C2 C1 C9 . . 116.8(3) ?
C1 C9 H9A . . 109.0 ?
C1 C9 H9B . . 109.0 ?
H9A C9 H9B . . 107.8 ?
C8 C9 C1 . . 113.0(4) ?
C8 C9 H9A . . 109.0 ?
C8 C9 H9B . . 109.0 ?
O1 C8 C9 . . 118.2(5) ?
O1 C8 H8 . . 102.8 ?
O1 C8 C10 . . 109.7(4) ?
C9 C8 H8 . . 102.8 ?
C9 C8 C10 . . 117.8(4) ?
C10 C8 H8 . . 102.8 ?
C7 C2 C1 . . 120.0(4) ?
C7 C2 C3 . . 117.8(4) ?
C3 C2 C1 . . 122.1(4) ?
C2 C7 O1 . . 121.9(4) ?
C6 C7 O1 . . 117.0(4) ?
C6 C7 C2 . . 121.1(4) ?
C7 C6 H6 . . 120.0 ?
C5 C6 C7 . . 120.0(4) ?
C5 C6 H6 . . 120.0 ?
C6 C5 H5 . . 119.7 ?
C6 C5 C4 . . 120.5(4) ?
C4 C5 H5 . . 119.7 ?
O2 C4 C5 . . 115.4(4) ?
C3 C4 O2 . . 125.1(4) ?
C3 C4 C5 . . 119.6(4) ?
C2 C3 H3 . . 119.5 ?
C4 C3 C2 . . 121.0(4) ?
C4 C3 H3 . . 119.5 ?
C11 C10 C8 . . 122.0(5) ?
C11 C10 C15 . . 117.8(4) ?
C15 C10 C8 . . 120.2(5) ?
C10 C11 H11 . . 119.5 ?
C12 C11 C10 . . 121.0(5) ?
C12 C11 H11 . . 119.5 ?
C11 C12 H12 . . 119.6 ?
C13 C12 C11 . . 120.9(6) ?
C13 C12 H12 . . 119.6 ?
C12 C13 H13 . . 120.2 ?
C12 C13 C14 . . 119.5(6) ?
C14 C13 H13 . . 120.2 ?
C13 C14 H14 . . 120.0 ?
C13 C14 C15 . . 120.1(6) ?
C15 C14 H14 . . 120.0 ?
C10 C15 C14 . . 120.6(5) ?
C10 C15 H15 . . 119.7 ?
C14 C15 H15 . . 119.7 ?
O3 C16 N2 . . 121.2(3) ?
O3 C16 C17 . . 121.6(3) ?
N2 C16 C17 . . 117.2(4) ?
O4 C17 C16 . . 107.4(3) ?
O4 C17 H17A . . 110.2 ?
O4 C17 H17B . . 110.2 ?
C16 C17 H17A . . 110.2 ?
C16 C17 H17B . . 110.2 ?
H17A C17 H17B . . 108.5 ?
O4 C18 C27 . . 116.1(3) ?
C19 C18 O4 . . 122.8(4) ?
C19 C18 C27 . . 121.1(4) ?
C18 C19 H19 . . 120.4 ?
C18 C19 C20 . . 119.1(5) ?
C20 C19 H19 . . 120.4 ?
C19 C20 H20 . . 119.1 ?
C21 C20 C19 . . 121.8(4) ?
C21 C20 H20 . . 119.1 ?
C20 C21 H21 . . 119.8 ?
C20 C21 C22 . . 120.4(4) ?
C22 C21 H21 . . 119.8 ?
C23 C22 C21 . . 122.6(4) ?
C23 C22 C27 . . 119.0(4) ?
C27 C22 C21 . . 118.4(4) ?
C22 C23 H23 . . 119.2 ?
C24 C23 C22 . . 121.7(5) ?
C24 C23 H23 . . 119.2 ?
C23 C24 H24 . . 120.4 ?
C23 C24 C25 . . 119.1(5) ?
C25 C24 H24 . . 120.4 ?
C24 C25 H25 . . 119.4 ?
C26 C25 C24 . . 121.3(5) ?
C26 C25 H25 . . 119.4 ?
C25 C26 H26 . . 119.9 ?
C25 C26 C27 . . 120.3(4) ?
C27 C26 H26 . . 119.9 ?
C18 C27 C22 . . 119.3(4) ?
C18 C27 C26 . . 122.0(4) ?
C22 C27 C26 . . 118.7(4) ?
O2 C28 H28A . . 109.5 ?
O2 C28 H28B . . 109.5 ?
O2 C28 H28C . . 109.5 ?
H28A C28 H28B . . 109.5 ?
H28A C28 H28C . . 109.5 ?
H28B C28 H28C . . 109.5 ?

loop_
_geom_bond_atom_site_label_1
_geom_bond_atom_site_label_2
_geom_bond_site_symmetry_2
_geom_bond_distance
_geom_bond_publ_flag
O1 C8 . 1.376(5) ?
O1 C7 . 1.383(4) ?
O2 C4 . 1.371(5) ?
O2 C28 . 1.411(5) ?
O3 C16 . 1.228(5) ?
O4 C17 . 1.404(5) ?
O4 C18 . 1.374(4) ?
N1 N2 . 1.376(4) ?
N1 C1 . 1.284(5) ?
N2 H2 . 0.8600 ?
N2 C16 . 1.338(5) ?
C1 C9 . 1.488(5) ?
C1 C2 . 1.453(5) ?
C9 H9A . 0.9700 ?
C9 H9B . 0.9700 ?
C9 C8 . 1.451(6) ?
C8 H8 . 0.9800 ?
C8 C10 . 1.485(6) ?
C2 C7 . 1.382(5) ?
C2 C3 . 1.406(5) ?
C7 C6 . 1.376(6) ?
C6 H6 . 0.9300 ?
C6 C5 . 1.360(5) ?
C5 H5 . 0.9300 ?
C5 C4 . 1.387(6) ?
C4 C3 . 1.361(5) ?
C3 H3 . 0.9300 ?
C10 C11 . 1.366(5) ?
C10 C15 . 1.372(6) ?
C11 H11 . 0.9300 ?
C11 C12 . 1.352(6) ?
C12 H12 . 0.9300 ?
C12 C13 . 1.349(7) ?
C13 H13 . 0.9300 ?
C13 C14 . 1.351(6) ?
C14 H14 . 0.9300 ?
C14 C15 . 1.374(6) ?
C15 H15 . 0.9300 ?
C16 C17 . 1.503(5) ?
C17 H17A . 0.9700 ?
C17 H17B . 0.9700 ?
C18 C19 . 1.374(5) ?
C18 C27 . 1.401(6) ?
C19 H19 . 0.9300 ?
C19 C20 . 1.399(6) ?
C20 H20 . 0.9300 ?
C20 C21 . 1.345(7) ?
C21 H21 . 0.9300 ?
C21 C22 . 1.425(6) ?
C22 C23 . 1.392(6) ?
C22 C27 . 1.414(6) ?
C23 H23 . 0.9300 ?
C23 C24 . 1.357(7) ?
C24 H24 . 0.9300 ?
C24 C25 . 1.410(7) ?
C25 H25 . 0.9300 ?
C25 C26 . 1.345(6) ?
C26 H26 . 0.9300 ?
C26 C27 . 1.416(6) ?
C28 H28A . 0.9600 ?
C28 H28B . 0.9600 ?
C28 H28C . 0.9600 ?

loop_
_geom_hbond_atom_site_label_D
_geom_hbond_atom_site_label_H
_geom_hbond_atom_site_label_A
_geom_hbond_site_symmetry_A
_geom_hbond_distance_DH
_geom_hbond_distance_HA
_geom_hbond_distance_DA
_geom_hbond_angle_DHA
_geom_hbond_publ_flag
N2 H2 O3 2_756 0.86 2.08 2.922(4) 166.8 yes

loop_
_geom_torsion_atom_site_label_1
_geom_torsion_atom_site_label_2
_geom_torsion_atom_site_label_3
_geom_torsion_atom_site_label_4
_geom_torsion_site_symmetry_1
_geom_torsion_site_symmetry_2
_geom_torsion_site_symmetry_3
_geom_torsion_site_symmetry_4
_geom_torsion
_geom_torsion_publ_flag
O1 C8 C10 C11 . . . . 73.5(6) ?
O1 C8 C10 C15 . . . . -106.7(6) ?
O1 C7 C6 C5 . . . . 179.8(4) ?
O2 C4 C3 C2 . . . . -179.5(4) ?
O3 C16 C17 O4 . . . . 103.6(5) ?
O4 C18 C19 C20 . . . . -179.6(4) ?
O4 C18 C27 C22 . . . . -179.7(4) ?
O4 C18 C27 C26 . . . . -0.7(6) ?
N1 N2 C16 O3 . . . . 179.5(4) ?
N1 N2 C16 C17 . . . . 1.4(5) ?
N1 C1 C9 C8 . . . . 162.8(5) ?
N1 C1 C2 C7 . . . . 176.4(4) ?
N1 C1 C2 C3 . . . . -1.7(6) ?
N2 N1 C1 C9 . . . . -0.2(6) ?
N2 N1 C1 C2 . . . . -179.2(3) ?
N2 C16 C17 O4 . . . . -78.3(4) ?
C1 N1 N2 C16 . . . . -171.6(4) ?
C1 C9 C8 O1 . . . . 42.0(7) ?
C1 C9 C8 C10 . . . . 177.5(4) ?
C1 C2 C7 O1 . . . . 2.8(6) ?
C1 C2 C7 C6 . . . . -176.9(4) ?
C1 C2 C3 C4 . . . . 177.0(4) ?
C9 C1 C2 C7 . . . . -2.7(6) ?
C9 C1 C2 C3 . . . . 179.2(4) ?
C9 C8 C10 C11 . . . . -65.5(7) ?
C9 C8 C10 C15 . . . . 114.3(6) ?
C8 O1 C7 C2 . . . . 19.7(6) ?
C8 O1 C7 C6 . . . . -160.6(5) ?
C8 C10 C11 C12 . . . . -178.1(5) ?
C8 C10 C15 C14 . . . . 178.1(5) ?
C2 C1 C9 C8 . . . . -18.2(6) ?
C2 C7 C6 C5 . . . . -0.4(7) ?
C7 O1 C8 C9 . . . . -43.1(6) ?
C7 O1 C8 C10 . . . . 178.1(4) ?
C7 C2 C3 C4 . . . . -1.1(6) ?
C7 C6 C5 C4 . . . . -0.6(7) ?
C6 C5 C4 O2 . . . . -179.6(4) ?
C6 C5 C4 C3 . . . . 0.7(7) ?
C5 C4 C3 C2 . . . . 0.1(6) ?
C3 C2 C7 O1 . . . . -179.0(4) ?
C3 C2 C7 C6 . . . . 1.2(6) ?
C10 C11 C12 C13 . . . . -0.2(10) ?
C11 C10 C15 C14 . . . . -2.1(8) ?
C11 C12 C13 C14 . . . . -1.8(11) ?
C12 C13 C14 C15 . . . . 1.7(10) ?
C13 C14 C15 C10 . . . . 0.2(9) ?
C15 C10 C11 C12 . . . . 2.1(8) ?
C17 O4 C18 C19 . . . . -2.9(6) ?
C17 O4 C18 C27 . . . . 177.3(3) ?
C18 O4 C17 C16 . . . . 165.4(3) ?
C18 C19 C20 C21 . . . . -0.7(8) ?
C19 C18 C27 C22 . . . . 0.5(6) ?
C19 C18 C27 C26 . . . . 179.5(4) ?
C19 C20 C21 C22 . . . . 0.6(8) ?
C20 C21 C22 C23 . . . . -180.0(5) ?
C20 C21 C22 C27 . . . . 0.1(7) ?
C21 C22 C23 C24 . . . . -179.8(5) ?
C21 C22 C27 C18 . . . . -0.7(6) ?
C21 C22 C27 C26 . . . . -179.7(4) ?
C22 C23 C24 C25 . . . . -0.8(8) ?
C23 C22 C27 C18 . . . . 179.4(4) ?
C23 C22 C27 C26 . . . . 0.4(6) ?
C23 C24 C25 C26 . . . . 1.0(9) ?
C24 C25 C26 C27 . . . . -0.5(8) ?
C25 C26 C27 C18 . . . . -179.2(4) ?
C25 C26 C27 C22 . . . . -0.2(7) ?
C27 C18 C19 C20 . . . . 0.2(7) ?
C27 C22 C23 C24 . . . . 0.1(7) ?
C28 O2 C4 C5 . . . . 173.4(4) ?
C28 O2 C4 C3 . . . . -6.9(6) ?

_cod_database_fobs_code 2312057
